data_7157100
loop_
_publ_author_name
'Cao, Jun'
'Sun, Jing'
'Yan, Chao-Guo'

_publ_section_title
;
 Construction of indeno[1,2-a]fluorene via domino reaction of
 1,3-indanedione and 3-arylideneindolin-2-ones or chalcones.
;
_journal_issue 40
_journal_name_full 'Organic &amp; biomolecular chemistry'
_journal_page_first 9008
_journal_page_last 9013
_journal_paper_doi 10.1039/c9ob01779h
_journal_volume 17
_journal_year 2019
_chemical_formula_moiety 'C38 H30 N2 O3'
_chemical_formula_sum 'C38 H30 N2 O3'
_chemical_formula_weight 562.64
_space_group_crystal_system triclinic
_space_group_IT_number 2
_space_group_name_Hall '-P 1'
_space_group_name_H-M_alt 'P -1'
_symmetry_space_group_name_Hall '-P 1'
_symmetry_space_group_name_H-M 'P -1'
_atom_sites_solution_hydrogens geom
_audit_creation_method SHELXL-2014/7
_audit_update_record
;
2019-05-24 deposited with the CCDC.    2019-09-20 downloaded from the CCDC.
;
_cell_angle_alpha 110.391(7)
_cell_angle_beta 108.863(6)
_cell_angle_gamma 98.617(7)
_cell_formula_units_Z 2
_cell_length_a 11.465(2)
_cell_length_b 11.890(3)
_cell_length_c 12.656(3)
_cell_measurement_reflns_used 4854
_cell_measurement_temperature 296(2)
_cell_measurement_theta_max 23.26
_cell_measurement_theta_min 2.30
_cell_volume 1461.8(6)
_computing_cell_refinement 'Bruker SAINT'
_computing_data_collection 'Bruker APEX2'
_computing_data_reduction 'Bruker SAINT'
_computing_molecular_graphics 'Bruker SHELXTL'
_computing_publication_material 'Bruker SHELXTL'
_computing_structure_refinement 'SHELXL-2014/7 (Sheldrick, 2014)'
_computing_structure_solution 'SHELXS-97 (Sheldrick 2008)'
_diffrn_ambient_temperature 296(2)
_diffrn_measured_fraction_theta_full 0.997
_diffrn_measured_fraction_theta_max 0.998
_diffrn_measurement_device_type 'CCD area detector'
_diffrn_measurement_method 'phi and omega scans'
_diffrn_radiation_source 'fine-focus sealed tube'
_diffrn_radiation_type MoK\a
_diffrn_radiation_wavelength 0.71073
_diffrn_reflns_av_R_equivalents 0.0584
_diffrn_reflns_av_unetI/netI 0.0726
_diffrn_reflns_Laue_measured_fraction_full 0.997
_diffrn_reflns_Laue_measured_fraction_max 0.998
_diffrn_reflns_limit_h_max 14
_diffrn_reflns_limit_h_min -13
_diffrn_reflns_limit_k_max 14
_diffrn_reflns_limit_k_min -14
_diffrn_reflns_limit_l_max 14
_diffrn_reflns_limit_l_min -15
_diffrn_reflns_number 20991
_diffrn_reflns_point_group_measured_fraction_full 0.997
_diffrn_reflns_point_group_measured_fraction_max 0.998
_diffrn_reflns_theta_full 25.242
_diffrn_reflns_theta_max 25.997
_diffrn_reflns_theta_min 2.302
_exptl_absorpt_coefficient_mu 0.081
_exptl_absorpt_correction_T_max 0.984
_exptl_absorpt_correction_T_min 0.979
_exptl_absorpt_correction_type multi-scan
_exptl_absorpt_process_details sadabs
_exptl_crystal_colour yellow
_exptl_crystal_density_diffrn 1.278
_exptl_crystal_description block
_exptl_crystal_F_000 592
_exptl_crystal_size_max 0.260
_exptl_crystal_size_mid 0.220
_exptl_crystal_size_min 0.200
_refine_diff_density_max 0.239
_refine_diff_density_min -0.224
_refine_diff_density_rms 0.038
_refine_ls_extinction_coef 0.013(3)
_refine_ls_extinction_expression Fc^*^=kFc[1+0.001xFc^2^\l^3^/sin(2\q)]^-1/4^
_refine_ls_extinction_method 'SHELXL-2014/7 (Sheldrick 2014'
_refine_ls_goodness_of_fit_ref 1.010
_refine_ls_hydrogen_treatment constr
_refine_ls_matrix_type full
_refine_ls_number_parameters 400
_refine_ls_number_reflns 5738
_refine_ls_number_restraints 21
_refine_ls_restrained_S_all 1.034
_refine_ls_R_factor_all 0.1425
_refine_ls_R_factor_gt 0.0661
_refine_ls_shift/su_max 0.000
_refine_ls_shift/su_mean 0.000
_refine_ls_structure_factor_coef Fsqd
_refine_ls_weighting_details 'w=1/[\s^2^(Fo^2^)+(0.0709P)^2^+0.6072P] where P=(Fo^2^+2Fc^2^)/3'
_refine_ls_weighting_scheme calc
_refine_ls_wR_factor_gt 0.1454
_refine_ls_wR_factor_ref 0.1753
_reflns_Friedel_coverage 0.000
_reflns_number_gt 3102
_reflns_number_total 5738
_reflns_threshold_expression 'I > 2\s(I)'
_cod_data_source_file c9ob01779h2.cif
_cod_data_source_block 3a
_cod_depositor_comments 'Adding full bibliography for 7157095--7157106.cif.'
_cod_database_code 7157100
_shelx_shelxl_version_number 2014/7
_shelx_space_group_comment
; 
The symmetry employed for this shelxl refinement is uniquely defined 
by the following loop, which should always be used as a source of 
symmetry information in preference to the above space-group names. 
They are only intended as comments. 
;
_shelx_estimated_absorpt_t_min 0.979
_shelx_estimated_absorpt_t_max 0.984

loop_
_space_group_symop_operation_xyz
'x, y, z'
'-x, -y, -z'

loop_
_atom_site_label
_atom_site_type_symbol
_atom_site_fract_x
_atom_site_fract_y
_atom_site_fract_z
_atom_site_U_iso_or_equiv
_atom_site_adp_type
_atom_site_occupancy
_atom_site_site_symmetry_order
_atom_site_calc_flag
_atom_site_refinement_flags_posn
_atom_site_refinement_flags_adp
_atom_site_refinement_flags_occupancy
_atom_site_disorder_assembly
_atom_site_disorder_group
C1 C 0.6163(2) 0.4400(2) 0.1462(2) 0.0420(6) Uani 1 1 d . . . . .
C2 C 0.6668(2) 0.5637(2) 0.2540(2) 0.0441(7) Uani 1 1 d . . . . .
C3 C 0.7897(3) 0.6321(3) 0.3448(2) 0.0532(7) Uani 1 1 d . . . . .
H3 H 0.8601 0.6025 0.3437 0.064 Uiso 1 1 calc R U . . .
C4 C 0.8047(3) 0.7451(3) 0.4368(3) 0.0642(8) Uani 1 1 d . . . . .
H4 H 0.8864 0.7908 0.4991 0.077 Uiso 1 1 calc R U . . .
C5 C 0.7024(3) 0.7924(3) 0.4393(3) 0.0699(9) Uani 1 1 d . . . . .
H5 H 0.7158 0.8689 0.5027 0.084 Uiso 1 1 calc R U . . .
C6 C 0.5805(3) 0.7266(3) 0.3481(3) 0.0607(8) Uani 1 1 d . . . . .
H6 H 0.5112 0.7584 0.3483 0.073 Uiso 1 1 calc R U . . .
C7 C 0.5637(2) 0.6123(3) 0.2566(2) 0.0472(7) Uani 1 1 d . . . . .
C8 C 0.4436(3) 0.5238(3) 0.1514(2) 0.0498(7) Uani 1 1 d . . . . .
C9 C 0.4816(2) 0.4153(3) 0.0835(2) 0.0428(6) Uani 1 1 d . . . . .
C10 C 0.4108(2) 0.3037(3) -0.0206(2) 0.0452(7) Uani 1 1 d . . . . .
C11 C 0.2723(3) 0.2498(3) -0.1040(3) 0.0521(7) Uani 1 1 d . . . . .
C12 C 0.1673(3) 0.2946(3) -0.1055(3) 0.0673(9) Uani 1 1 d . . . . .
H12 H 0.1770 0.3724 -0.0460 0.081 Uiso 1 1 calc R U . . .
C13 C 0.0477(3) 0.2203(4) -0.1983(4) 0.0909(12) Uani 1 1 d . . . . .
H13 H -0.0241 0.2487 -0.2009 0.109 Uiso 1 1 calc R U . . .
C14 C 0.0325(3) 0.1042(4) -0.2873(4) 0.0951(12) Uani 1 1 d . . . . .
H14 H -0.0488 0.0570 -0.3495 0.114 Uiso 1 1 calc R U . . .
C15 C 0.1351(3) 0.0576(3) -0.2855(3) 0.0773(10) Uani 1 1 d . . . . .
H15 H 0.1245 -0.0211 -0.3440 0.093 Uiso 1 1 calc R U . . .
C16 C 0.2547(3) 0.1320(3) -0.1936(3) 0.0565(8) Uani 1 1 d . . . . .
C17 C 0.3797(3) 0.1034(3) -0.1701(3) 0.0552(8) Uani 1 1 d . . . . .
C18 C 0.4768(2) 0.2177(3) -0.0603(2) 0.0461(7) Uani 1 1 d . . . . .
C19 C 0.7158(3) 0.0762(3) 0.0176(3) 0.0761(10) Uani 1 1 d . . . . .
H19 H 0.7050 0.0890 0.0903 0.091 Uiso 1 1 calc R U . . .
C20 C 0.7752(4) -0.0122(3) -0.0252(3) 0.0882(11) Uani 1 1 d . . . . .
H20 H 0.8024 -0.0584 0.0191 0.106 Uiso 1 1 calc R U . . .
C21 C 0.7951(3) -0.0336(3) -0.1295(3) 0.0736(9) Uani 1 1 d . . . . .
C22 C 0.8594(4) -0.1306(4) -0.1761(4) 0.1174(15) Uani 1 1 d . . . . .
H22A H 0.8078 -0.1839 -0.2617 0.176 Uiso 1 1 calc R U . . .
H22B H 0.8679 -0.1803 -0.1299 0.176 Uiso 1 1 calc R U . . .
H22C H 0.9433 -0.0890 -0.1661 0.176 Uiso 1 1 calc R U . . .
C23 C 0.7555(3) 0.0374(3) -0.1900(3) 0.0796(10) Uani 1 1 d . . . . .
H23 H 0.7693 0.0264 -0.2610 0.095 Uiso 1 1 calc R U . . .
C24 C 0.6952(3) 0.1257(3) -0.1489(3) 0.0711(9) Uani 1 1 d . . . . .
H24 H 0.6696 0.1728 -0.1925 0.085 Uiso 1 1 calc R U . . .
C25 C 0.6729(2) 0.1447(3) -0.0453(2) 0.0472(7) Uani 1 1 d . . . . .
C26 C 0.6083(2) 0.2393(3) -0.0008(2) 0.0437(7) Uani 1 1 d . . . . .
C27 C 0.6805(2) 0.3540(3) 0.1059(2) 0.0435(7) Uani 1 1 d . . . . .
C28 C 0.8226(2) 0.3789(2) 0.1709(2) 0.0458(7) Uani 1 1 d . . . . .
C29 C 0.9059(3) 0.4131(3) 0.1209(3) 0.0595(8) Uani 1 1 d . . . . .
H29 H 0.8727 0.4208 0.0472 0.071 Uiso 1 1 calc R U . . .
C30 C 1.0371(3) 0.4359(3) 0.1790(3) 0.0724(9) Uani 1 1 d . . . . .
H30 H 1.0924 0.4593 0.1455 0.087 Uiso 1 1 calc R U . . .
C31 C 1.0845(3) 0.4233(3) 0.2874(3) 0.0700(9) Uani 1 1 d . . . . .
H31 H 1.1730 0.4385 0.3270 0.084 Uiso 1 1 calc R U . . .
C32 C 1.0054(3) 0.3891(3) 0.3387(3) 0.0610(8) Uani 1 1 d . . . . .
H32 H 1.0401 0.3813 0.4123 0.073 Uiso 1 1 calc R U . . .
C33 C 0.8733(3) 0.3659(3) 0.2809(3) 0.0506(7) Uani 1 1 d . . . . .
C34 C 0.8045(3) 0.2940(3) 0.4212(3) 0.0607(8) Uani 1 1 d . . . . .
C35 C 0.7211(4) 0.2484(4) 0.5602(3) 0.0963(11) Uani 1 1 d D U . . .
H35A H 0.8122 0.2643 0.6070 0.116 Uiso 1 1 calc R U . . .
H35B H 0.6882 0.3003 0.6148 0.116 Uiso 1 1 calc R U . . .
C36 C 0.6549(5) 0.1180(4) 0.5192(4) 0.1202(14) Uani 1 1 d D U . . .
H36A H 0.5657 0.1001 0.4681 0.180 Uiso 1 1 calc R U . . .
H36B H 0.6614 0.1012 0.5895 0.180 Uiso 1 1 calc R U . . .
H36C H 0.6936 0.0660 0.4729 0.180 Uiso 1 1 calc R U . . .
C37 C 0.6111(7) 0.3540(8) 0.4407(7) 0.084(2) Uani 0.506(5) 1 d D . P A 1
H37A H 0.6481 0.4304 0.4365 0.101 Uiso 0.506(5) 1 calc R U P A 1
H37B H 0.5849 0.3765 0.5091 0.101 Uiso 0.506(5) 1 calc R U P A 1
C38 C 0.4971(8) 0.2697(9) 0.3222(8) 0.122(3) Uani 0.506(5) 1 d D . P A 1
H38A H 0.5262 0.2360 0.2580 0.183 Uiso 0.506(5) 1 calc R U P A 1
H38B H 0.4401 0.3171 0.3004 0.183 Uiso 0.506(5) 1 calc R U P A 1
H38C H 0.4519 0.2022 0.3326 0.183 Uiso 0.506(5) 1 calc R U P A 1
C37' C 0.5682(7) 0.2665(8) 0.3762(8) 0.084(2) Uani 0.494(5) 1 d D . P A 2
H37C H 0.5093 0.2047 0.3835 0.101 Uiso 0.494(5) 1 calc R U P A 2
H37D H 0.5575 0.2356 0.2909 0.101 Uiso 0.494(5) 1 calc R U P A 2
C38' C 0.5371(10) 0.3903(8) 0.4140(10) 0.122(3) Uani 0.494(5) 1 d D . P A 2
H38D H 0.5351 0.4142 0.4939 0.183 Uiso 0.494(5) 1 calc R U P A 2
H38E H 0.4545 0.3811 0.3551 0.183 Uiso 0.494(5) 1 calc R U P A 2
H38F H 0.6021 0.4538 0.4169 0.183 Uiso 0.494(5) 1 calc R U P A 2
N1 N 0.7866(2) 0.3342(2) 0.3292(2) 0.0638(7) Uani 1 1 d . . . . .
H1 H 0.7110 0.3409 0.2968 0.077 Uiso 1 1 calc R U . . .
N2 N 0.7057(3) 0.2848(3) 0.4582(3) 0.0802(8) Uani 1 1 d D U . . .
O1 O 0.33697(19) 0.5387(2) 0.12796(19) 0.0715(6) Uani 1 1 d . . . . .
O2 O 0.3970(2) 0.0066(2) -0.22667(19) 0.0796(7) Uani 1 1 d . . . . .
O3 O 0.9022(2) 0.2689(2) 0.4666(2) 0.0844(7) Uani 1 1 d . . . . .

loop_
_atom_site_aniso_label
_atom_site_aniso_U_11
_atom_site_aniso_U_22
_atom_site_aniso_U_33
_atom_site_aniso_U_23
_atom_site_aniso_U_13
_atom_site_aniso_U_12
C1 0.0447(16) 0.0446(17) 0.0435(15) 0.0219(14) 0.0207(13) 0.0176(13)
C2 0.0473(16) 0.0439(17) 0.0435(15) 0.0190(14) 0.0189(13) 0.0179(14)
C3 0.0529(18) 0.0475(19) 0.0545(17) 0.0171(16) 0.0185(15) 0.0205(15)
C4 0.0575(19) 0.052(2) 0.063(2) 0.0122(17) 0.0119(15) 0.0201(16)
C5 0.073(2) 0.053(2) 0.063(2) 0.0071(17) 0.0190(18) 0.0243(18)
C6 0.061(2) 0.058(2) 0.067(2) 0.0211(18) 0.0301(17) 0.0316(17)
C7 0.0477(17) 0.0480(18) 0.0516(16) 0.0217(15) 0.0229(14) 0.0219(14)
C8 0.0440(17) 0.0575(19) 0.0592(18) 0.0304(16) 0.0247(15) 0.0232(15)
C9 0.0409(15) 0.0474(18) 0.0486(16) 0.0239(15) 0.0212(13) 0.0207(14)
C10 0.0427(15) 0.0498(18) 0.0465(16) 0.0237(15) 0.0181(13) 0.0150(14)
C11 0.0445(17) 0.059(2) 0.0562(17) 0.0283(17) 0.0211(14) 0.0151(15)
C12 0.0449(19) 0.066(2) 0.080(2) 0.0257(18) 0.0194(17) 0.0144(17)
C13 0.047(2) 0.089(3) 0.113(3) 0.028(3) 0.021(2) 0.018(2)
C14 0.045(2) 0.095(3) 0.102(3) 0.017(3) 0.0120(19) 0.006(2)
C15 0.055(2) 0.077(2) 0.073(2) 0.014(2) 0.0184(18) 0.0041(19)
C16 0.0496(19) 0.060(2) 0.0512(17) 0.0204(17) 0.0170(15) 0.0095(16)
C17 0.0566(19) 0.060(2) 0.0495(17) 0.0209(17) 0.0232(15) 0.0181(17)
C18 0.0480(17) 0.0485(18) 0.0397(15) 0.0177(14) 0.0164(13) 0.0141(14)
C19 0.119(3) 0.073(2) 0.078(2) 0.046(2) 0.062(2) 0.058(2)
C20 0.134(3) 0.081(3) 0.096(3) 0.056(2) 0.065(3) 0.068(3)
C21 0.082(2) 0.070(2) 0.073(2) 0.0237(19) 0.0356(19) 0.044(2)
C22 0.137(4) 0.113(4) 0.123(3) 0.037(3) 0.068(3) 0.089(3)
C23 0.100(3) 0.098(3) 0.071(2) 0.038(2) 0.056(2) 0.058(2)
C24 0.097(2) 0.088(3) 0.066(2) 0.0467(19) 0.0485(19) 0.058(2)
C25 0.0523(16) 0.0487(18) 0.0440(15) 0.0188(14) 0.0214(13) 0.0220(14)
C26 0.0514(17) 0.0479(18) 0.0393(15) 0.0220(14) 0.0214(13) 0.0199(14)
C27 0.0437(15) 0.0489(18) 0.0434(15) 0.0212(15) 0.0200(13) 0.0191(14)
C28 0.0454(16) 0.0419(17) 0.0504(16) 0.0153(14) 0.0216(13) 0.0191(13)
C29 0.0558(19) 0.057(2) 0.0675(19) 0.0195(16) 0.0324(16) 0.0207(15)
C30 0.058(2) 0.068(2) 0.098(3) 0.028(2) 0.046(2) 0.0226(17)
C31 0.0429(18) 0.058(2) 0.092(3) 0.018(2) 0.0200(18) 0.0192(16)
C32 0.0463(18) 0.059(2) 0.069(2) 0.0248(17) 0.0137(16) 0.0216(15)
C33 0.0463(17) 0.0478(18) 0.0590(18) 0.0205(15) 0.0212(14) 0.0226(14)
C34 0.0542(19) 0.063(2) 0.0606(19) 0.0263(17) 0.0151(16) 0.0240(16)
C35 0.120(3) 0.104(3) 0.098(2) 0.061(2) 0.060(2) 0.044(2)
C36 0.183(4) 0.101(3) 0.103(3) 0.055(2) 0.071(3) 0.051(3)
C37 0.074(5) 0.107(7) 0.105(7) 0.066(5) 0.044(5) 0.044(5)
C38 0.097(5) 0.140(7) 0.182(9) 0.108(6) 0.065(6) 0.060(6)
C37' 0.074(5) 0.107(7) 0.105(7) 0.066(5) 0.044(5) 0.044(5)
C38' 0.097(5) 0.140(7) 0.182(9) 0.108(6) 0.065(6) 0.060(6)
N1 0.0490(14) 0.092(2) 0.0703(16) 0.0521(16) 0.0231(13) 0.0335(14)
N2 0.0779(19) 0.108(2) 0.092(2) 0.0677(18) 0.0439(16) 0.0469(17)
O1 0.0499(13) 0.0749(16) 0.0835(15) 0.0234(12) 0.0252(11) 0.0309(11)
O2 0.0726(15) 0.0675(16) 0.0685(14) 0.0006(13) 0.0235(12) 0.0202(13)
O3 0.0678(15) 0.106(2) 0.0910(16) 0.0589(15) 0.0216(13) 0.0396(14)

loop_
_atom_type_symbol
_atom_type_description
_atom_type_scat_dispersion_real
_atom_type_scat_dispersion_imag
_atom_type_scat_source
C C 0.0033 0.0016 'International Tables Vol C Tables 4.2.6.8 and 6.1.1.4'
H H 0.0000 0.0000 'International Tables Vol C Tables 4.2.6.8 and 6.1.1.4'
N N 0.0061 0.0033 'International Tables Vol C Tables 4.2.6.8 and 6.1.1.4'
O O 0.0106 0.0060 'International Tables Vol C Tables 4.2.6.8 and 6.1.1.4'

loop_
_geom_angle_atom_site_label_1
_geom_angle_atom_site_label_2
_geom_angle_atom_site_label_3
_geom_angle
C27 C1 C9 121.6(2)
C27 C1 C2 129.9(2)
C9 C1 C2 108.5(2)
C3 C2 C7 119.4(2)
C3 C2 C1 132.4(2)
C7 C2 C1 108.2(2)
C4 C3 C2 118.3(3)
C4 C3 H3 120.9
C2 C3 H3 120.9
C3 C4 C5 122.0(3)
C3 C4 H4 119.0
C5 C4 H4 119.0
C6 C5 C4 120.2(3)
C6 C5 H5 119.9
C4 C5 H5 119.9
C5 C6 C7 118.4(3)
C5 C6 H6 120.8
C7 C6 H6 120.8
C6 C7 C2 121.7(3)
C6 C7 C8 128.7(2)
C2 C7 C8 109.7(2)
O1 C8 C7 125.8(3)
O1 C8 C9 128.5(3)
C7 C8 C9 105.7(2)
C10 C9 C1 119.8(2)
C10 C9 C8 132.2(2)
C1 C9 C8 108.0(2)
C9 C10 C18 118.0(2)
C9 C10 C11 133.1(2)
C18 C10 C11 108.8(2)
C12 C11 C16 119.8(3)
C12 C11 C10 132.1(3)
C16 C11 C10 108.2(2)
C13 C12 C11 118.0(3)
C13 C12 H12 121.0
C11 C12 H12 121.0
C12 C13 C14 121.3(3)
C12 C13 H13 119.4
C14 C13 H13 119.4
C15 C14 C13 121.3(3)
C15 C14 H14 119.4
C13 C14 H14 119.4
C14 C15 C16 117.5(3)
C14 C15 H15 121.2
C16 C15 H15 121.2
C15 C16 C11 122.1(3)
C15 C16 C17 128.3(3)
C11 C16 C17 109.6(2)
O2 C17 C16 126.5(3)
O2 C17 C18 128.2(3)
C16 C17 C18 105.3(3)
C26 C18 C10 123.4(2)
C26 C18 C17 128.6(2)
C10 C18 C17 108.0(2)
C25 C19 C20 120.8(3)
C25 C19 H19 119.6
C20 C19 H19 119.6
C21 C20 C19 122.2(3)
C21 C20 H20 118.9
C19 C20 H20 118.9
C20 C21 C23 116.8(3)
C20 C21 C22 122.0(3)
C23 C21 C22 121.2(3)
C21 C22 H22A 109.5
C21 C22 H22B 109.5
H22A C22 H22B 109.5
C21 C22 H22C 109.5
H22A C22 H22C 109.5
H22B C22 H22C 109.5
C21 C23 C24 121.7(3)
C21 C23 H23 119.1
C24 C23 H23 119.1
C25 C24 C23 121.1(3)
C25 C24 H24 119.5
C23 C24 H24 119.5
C19 C25 C24 117.3(3)
C19 C25 C26 121.4(2)
C24 C25 C26 121.3(2)
C18 C26 C27 118.4(2)
C18 C26 C25 121.2(2)
C27 C26 C25 120.3(2)
C1 C27 C26 118.8(2)
C1 C27 C28 122.2(2)
C26 C27 C28 119.0(2)
C29 C28 C33 119.1(2)
C29 C28 C27 120.1(2)
C33 C28 C27 120.8(2)
C30 C29 C28 121.0(3)
C30 C29 H29 119.5
C28 C29 H29 119.5
C31 C30 C29 118.8(3)
C31 C30 H30 120.6
C29 C30 H30 120.6
C32 C31 C30 121.8(3)
C32 C31 H31 119.1
C30 C31 H31 119.1
C31 C32 C33 119.9(3)
C31 C32 H32 120.1
C33 C32 H32 120.1
C32 C33 N1 123.3(3)
C32 C33 C28 119.4(3)
N1 C33 C28 117.2(2)
O3 C34 N2 122.5(3)
O3 C34 N1 122.1(3)
N2 C34 N1 115.5(2)
C36 C35 N2 112.9(3)
C36 C35 H35A 109.0
N2 C35 H35A 109.0
C36 C35 H35B 109.0
N2 C35 H35B 109.0
H35A C35 H35B 107.8
C35 C36 H36A 109.5
C35 C36 H36B 109.5
H36A C36 H36B 109.5
C35 C36 H36C 109.5
H36A C36 H36C 109.5
H36B C36 H36C 109.5
N2 C37 C38 107.4(7)
N2 C37 H37A 110.2
C38 C37 H37A 110.2
N2 C37 H37B 110.2
C38 C37 H37B 110.2
H37A C37 H37B 108.5
C37 C38 H38A 109.5
C37 C38 H38B 109.5
H38A C38 H38B 109.5
C37 C38 H38C 109.5
H38A C38 H38C 109.5
H38B C38 H38C 109.5
N2 C37' C38' 109.7(7)
N2 C37' H37C 109.7
C38' C37' H37C 109.7
N2 C37' H37D 109.7
C38' C37' H37D 109.7
H37C C37' H37D 108.2
C37' C38' H38D 109.5
C37' C38' H38E 109.5
H38D C38' H38E 109.5
C37' C38' H38F 109.5
H38D C38' H38F 109.5
H38E C38' H38F 109.5
C34 N1 C33 129.4(2)
C34 N1 H1 115.3
C33 N1 H1 115.3
C34 N2 C37 123.4(4)
C34 N2 C35 118.3(3)
C37 N2 C35 113.7(4)
C34 N2 C37' 122.8(4)
C35 N2 C37' 115.6(4)

loop_
_geom_bond_atom_site_label_1
_geom_bond_atom_site_label_2
_geom_bond_distance
C1 C27 1.398(3)
C1 C9 1.418(3)
C1 C2 1.482(4)
C2 C3 1.388(4)
C2 C7 1.396(3)
C3 C4 1.378(4)
C3 H3 0.9300
C4 C5 1.380(4)
C4 H4 0.9300
C5 C6 1.378(4)
C5 H5 0.9300
C6 C7 1.381(4)
C6 H6 0.9300
C7 C8 1.476(4)
C8 O1 1.217(3)
C8 C9 1.494(4)
C9 C10 1.386(4)
C10 C18 1.412(4)
C10 C11 1.479(4)
C11 C12 1.384(4)
C11 C16 1.397(4)
C12 C13 1.384(4)
C12 H12 0.9300
C13 C14 1.387(5)
C13 H13 0.9300
C14 C15 1.369(5)
C14 H14 0.9300
C15 C16 1.379(4)
C15 H15 0.9300
C16 C17 1.483(4)
C17 O2 1.209(3)
C17 C18 1.499(4)
C18 C26 1.386(3)
C19 C25 1.363(4)
C19 C20 1.386(4)
C19 H19 0.9300
C20 C21 1.354(4)
C20 H20 0.9300
C21 C23 1.359(4)
C21 C22 1.511(4)
C22 H22A 0.9600
C22 H22B 0.9600
C22 H22C 0.9600
C23 C24 1.387(4)
C23 H23 0.9300
C24 C25 1.365(4)
C24 H24 0.9300
C25 C26 1.486(3)
C26 C27 1.422(4)
C27 C28 1.495(3)
C28 C29 1.390(4)
C28 C33 1.398(3)
C29 C30 1.378(4)
C29 H29 0.9300
C30 C31 1.373(4)
C30 H30 0.9300
C31 C32 1.365(4)
C31 H31 0.9300
C32 C33 1.387(4)
C32 H32 0.9300
C33 N1 1.394(3)
C34 O3 1.215(3)
C34 N2 1.362(4)
C34 N1 1.374(4)
C35 C36 1.442(5)
C35 N2 1.467(4)
C35 H35A 0.9700
C35 H35B 0.9700
C36 H36A 0.9600
C36 H36B 0.9600
C36 H36C 0.9600
C37 N2 1.463(7)
C37 C38 1.501(8)
C37 H37A 0.9700
C37 H37B 0.9700
C38 H38A 0.9600
C38 H38B 0.9600
C38 H38C 0.9600
C37' N2 1.513(7)
C37' C38' 1.516(8)
C37' H37C 0.9700
C37' H37D 0.9700
C38' H38D 0.9600
C38' H38E 0.9600
C38' H38F 0.9600
N1 H1 0.8600
